data_7105620
loop_
_publ_author_name
'Schulz, Axel'
'Thomas, Johannes'
'Villinger, Alexander'

_publ_section_title
;
 Preparation and characterization of [CF3SO3(SiMe3)2]+[B(C6F5)4]-.
;
_journal_issue 21
_journal_name_full 'Chemical communications (Cambridge, England)'
_journal_page_first 3696
_journal_page_last 3698
_journal_paper_doi 10.1039/c0cc00013b
_journal_volume 46
_journal_year 2010
_chemical_formula_moiety 'C24 B F20 -, C7 H18 F3 O3 S Si2 +'
_chemical_formula_sum 'C31 H18 B F23 O3 S Si2'
_chemical_formula_weight 974.50
_chemical_name_systematic
;
Bis(trimethylsilyl)trifluoromethylsulfonium tetrakis(pentafluorophenyl)borate
;
_space_group_IT_number 2
_symmetry_cell_setting triclinic
_symmetry_Int_Tables_number 2
_symmetry_space_group_name_Hall '-P 1'
_symmetry_space_group_name_H-M 'P -1'
_atom_sites_solution_hydrogens geom
_atom_sites_solution_primary direct
_atom_sites_solution_secondary difmap
_audit_creation_method SHELXL-97
_cell_angle_alpha 68.287(10)
_cell_angle_beta 82.484(12)
_cell_angle_gamma 76.86(2)
_cell_formula_units_Z 2
_cell_length_a 10.319(6)
_cell_length_b 13.300(7)
_cell_length_c 15.086(9)
_cell_measurement_reflns_used 9943
_cell_measurement_temperature 173(2)
_cell_measurement_theta_max 59.786
_cell_measurement_theta_min 6.861
_cell_volume 1870.7(19)
_computing_cell_refinement 'Bruker Apex v7.51a'
_computing_data_collection 'Bruker Apex v7.51a'
_computing_data_reduction 'Bruker SAINT'
_computing_molecular_graphics 'ORTEP-3v2.01 (Farrugia, 1997)'
_computing_publication_material SHELXL-97
_computing_structure_refinement 'SHELXL-97 (Sheldrick, 1997)'
_computing_structure_solution 'SHELXS-97 (Sheldrick, 1997)'
_diffrn_ambient_temperature 173(2)
_diffrn_measured_fraction_theta_full 0.983
_diffrn_measured_fraction_theta_max 0.983
_diffrn_measurement_device_type 'Bruker Apex Kappa II-CCD-diffractometer'
_diffrn_measurement_method 'phi and omega scans'
_diffrn_radiation_monochromator graphite
_diffrn_radiation_source 'sealed tube'
_diffrn_radiation_type MoK\a
_diffrn_radiation_wavelength 0.71073
_diffrn_reflns_av_R_equivalents 0.0259
_diffrn_reflns_av_sigmaI/netI 0.0254
_diffrn_reflns_limit_h_max 14
_diffrn_reflns_limit_h_min -12
_diffrn_reflns_limit_k_max 18
_diffrn_reflns_limit_k_min -18
_diffrn_reflns_limit_l_max 21
_diffrn_reflns_limit_l_min -21
_diffrn_reflns_number 38916
_diffrn_reflns_theta_full 29.99
_diffrn_reflns_theta_max 29.99
_diffrn_reflns_theta_min 1.45
_exptl_absorpt_coefficient_mu 0.300
_exptl_absorpt_correction_T_max 0.9649
_exptl_absorpt_correction_T_min 0.8868
_exptl_absorpt_correction_type multi-scan
_exptl_absorpt_process_details '(SADABS; Sheldrick, 2004)'
_exptl_crystal_colour colourless
_exptl_crystal_density_diffrn 1.730
_exptl_crystal_density_method 'not measured'
_exptl_crystal_description block
_exptl_crystal_F_000 968
_exptl_crystal_size_max 0.41
_exptl_crystal_size_mid 0.29
_exptl_crystal_size_min 0.12
_refine_diff_density_max 0.392
_refine_diff_density_min -0.446
_refine_diff_density_rms 0.054
_refine_ls_extinction_method none
_refine_ls_goodness_of_fit_ref 1.053
_refine_ls_hydrogen_treatment constr
_refine_ls_matrix_type full
_refine_ls_number_parameters 556
_refine_ls_number_reflns 10715
_refine_ls_number_restraints 0
_refine_ls_restrained_S_all 1.053
_refine_ls_R_factor_all 0.0494
_refine_ls_R_factor_gt 0.0360
_refine_ls_shift/su_max 0.001
_refine_ls_shift/su_mean 0.000
_refine_ls_structure_factor_coef Fsqd
_refine_ls_weighting_details 'calc w=1/[\s^2^(Fo^2^)+(0.0567P)^2^+0.3615P] where P=(Fo^2^+2Fc^2^)/3'
_refine_ls_weighting_scheme calc
_refine_ls_wR_factor_gt 0.0978
_refine_ls_wR_factor_ref 0.1035
_reflns_number_gt 8535
_reflns_number_total 10715
_reflns_threshold_expression >2\s(I)
_cod_data_source_file c0cc00013b.txt
_cod_data_source_block sime2_cf3so3
_cod_database_code 7105620

loop_
_symmetry_equiv_pos_as_xyz
'x, y, z'
'-x, -y, -z'

loop_
_atom_site_label
_atom_site_type_symbol
_atom_site_fract_x
_atom_site_fract_y
_atom_site_fract_z
_atom_site_U_iso_or_equiv
_atom_site_adp_type
_atom_site_occupancy
_atom_site_symmetry_multiplicity
_atom_site_calc_flag
_atom_site_refinement_flags
_atom_site_disorder_assembly
_atom_site_disorder_group
S S 0.79020(4) 0.66726(3) 0.82950(2) 0.03288(9) Uani 1 1 d . . .
Si1 Si 0.76520(4) 0.70475(3) 1.01647(3) 0.02907(9) Uani 1 1 d . . .
Si2 Si 0.98226(5) 0.74387(3) 0.65740(3) 0.03411(10) Uani 1 1 d . . .
O1 O 0.73511(11) 0.72945(9) 0.89372(7) 0.0345(2) Uani 1 1 d . . .
O2 O 0.83672(13) 0.74697(9) 0.73990(8) 0.0423(3) Uani 1 1 d . . .
O3 O 0.87865(14) 0.56604(10) 0.86899(8) 0.0478(3) Uani 1 1 d . . .
F1 F 0.58061(13) 0.58233(10) 0.87313(10) 0.0638(3) Uani 1 1 d . . .
F2 F 0.55941(15) 0.73598(10) 0.75594(12) 0.0773(4) Uani 1 1 d . . .
F3 F 0.67695(16) 0.58873(10) 0.73666(9) 0.0678(4) Uani 1 1 d . . .
C1 C 0.6392(2) 0.64299(14) 0.79576(14) 0.0477(4) Uani 1 1 d . . .
C2 C 0.7260(2) 0.56776(14) 1.08312(12) 0.0499(5) Uani 1 1 d . . .
H2A H 0.6336 0.5685 1.0736 0.075 Uiso 1 1 calc R . .
H2B H 0.7374 0.5486 1.1513 0.075 Uiso 1 1 calc R . .
H2C H 0.7861 0.5130 1.0601 0.075 Uiso 1 1 calc R . .
C3 C 0.64564(16) 0.82050(12) 1.03475(11) 0.0337(3) Uani 1 1 d . . .
H3A H 0.6660 0.8899 0.9881 0.051 Uiso 1 1 calc R . .
H3B H 0.6513 0.8193 1.0995 0.051 Uiso 1 1 calc R . .
H3C H 0.5554 0.8145 1.0265 0.051 Uiso 1 1 calc R . .
C4 C 0.94126(18) 0.71356(17) 1.00865(13) 0.0461(4) Uani 1 1 d . . .
H4A H 0.9963 0.6521 0.9918 0.069 Uiso 1 1 calc R . .
H4B H 0.9663 0.7098 1.0704 0.069 Uiso 1 1 calc R . .
H4C H 0.9554 0.7836 0.9595 0.069 Uiso 1 1 calc R . .
C5 C 0.9237(2) 0.87264(14) 0.56159(12) 0.0468(4) Uani 1 1 d . . .
H5A H 0.8415 0.8683 0.5384 0.070 Uiso 1 1 calc R . .
H5B H 0.9919 0.8851 0.5091 0.070 Uiso 1 1 calc R . .
H5C H 0.9063 0.9338 0.5857 0.070 Uiso 1 1 calc R . .
C6 C 0.9999(3) 0.61688(16) 0.63359(16) 0.0595(6) Uani 1 1 d . . .
H6A H 1.0051 0.5542 0.6941 0.089 Uiso 1 1 calc R . .
H6B H 1.0814 0.6073 0.5937 0.089 Uiso 1 1 calc R . .
H6C H 0.9228 0.6206 0.6001 0.089 Uiso 1 1 calc R . .
C7 C 1.1185(3) 0.7482(2) 0.72194(17) 0.0681(6) Uani 1 1 d . . .
H7A H 1.0964 0.8149 0.7387 0.102 Uiso 1 1 calc R . .
H7B H 1.2008 0.7491 0.6813 0.102 Uiso 1 1 calc R . .
H7C H 1.1310 0.6829 0.7804 0.102 Uiso 1 1 calc R . .
B B 0.22856(13) 0.77422(10) 0.25865(9) 0.0178(2) Uani 1 1 d . . .
C8 C 0.06531(12) 0.78943(10) 0.27817(8) 0.0195(2) Uani 1 1 d . . .
C9 C -0.02177(13) 0.87063(10) 0.30512(8) 0.0225(2) Uani 1 1 d . . .
C10 C -0.15834(13) 0.87782(11) 0.31814(9) 0.0265(3) Uani 1 1 d . . .
C11 C -0.21542(13) 0.80390(12) 0.30005(10) 0.0289(3) Uani 1 1 d . . .
C12 C -0.13466(13) 0.72433(11) 0.26947(9) 0.0267(3) Uani 1 1 d . . .
C13 C 0.00068(13) 0.71891(10) 0.25989(9) 0.0219(2) Uani 1 1 d . . .
C14 C 0.24240(12) 0.80445(9) 0.14141(8) 0.0191(2) Uani 1 1 d . . .
C15 C 0.18817(12) 0.91025(10) 0.08202(9) 0.0214(2) Uani 1 1 d . . .
C16 C 0.18047(13) 0.94273(11) -0.01544(9) 0.0258(3) Uani 1 1 d . . .
C17 C 0.22753(15) 0.86670(12) -0.05961(9) 0.0292(3) Uani 1 1 d . . .
C18 C 0.28137(14) 0.76073(12) -0.00511(9) 0.0285(3) Uani 1 1 d . . .
C19 C 0.28812(13) 0.73200(10) 0.09253(9) 0.0229(2) Uani 1 1 d . . .
C20 C 0.29410(12) 0.85421(9) 0.29362(8) 0.0200(2) Uani 1 1 d . . .
C21 C 0.37526(12) 0.92734(10) 0.23955(9) 0.0225(2) Uani 1 1 d . . .
C22 C 0.42844(14) 0.99156(11) 0.27375(10) 0.0280(3) Uani 1 1 d . . .
C23 C 0.40516(15) 0.98177(11) 0.36800(11) 0.0318(3) Uani 1 1 d . . .
C24 C 0.32981(14) 0.90715(11) 0.42663(10) 0.0283(3) Uani 1 1 d . . .
C25 C 0.27668(13) 0.84637(10) 0.38894(9) 0.0228(2) Uani 1 1 d . . .
C26 C 0.30614(12) 0.64871(9) 0.32075(8) 0.0188(2) Uani 1 1 d . . .
C27 C 0.25259(13) 0.57124(10) 0.39742(8) 0.0222(2) Uani 1 1 d . . .
C28 C 0.32509(15) 0.47008(11) 0.45104(9) 0.0279(3) Uani 1 1 d . . .
C29 C 0.45834(15) 0.44229(10) 0.42890(10) 0.0288(3) Uani 1 1 d . . .
C30 C 0.51789(13) 0.51648(11) 0.35452(9) 0.0255(3) Uani 1 1 d . . .
C31 C 0.44217(12) 0.61679(10) 0.30349(9) 0.0218(2) Uani 1 1 d . . .
F4 F 0.02358(8) 0.94994(6) 0.32096(6) 0.02907(17) Uani 1 1 d . . .
F5 F -0.23558(9) 0.95665(8) 0.34718(6) 0.0373(2) Uani 1 1 d . . .
F6 F -0.34717(8) 0.80950(8) 0.31114(7) 0.0434(2) Uani 1 1 d . . .
F7 F -0.18844(9) 0.65270(8) 0.24929(7) 0.0384(2) Uani 1 1 d . . .
F8 F 0.07402(8) 0.63682(6) 0.23120(6) 0.02675(16) Uani 1 1 d . . .
F9 F 0.13689(8) 0.98911(6) 0.12026(5) 0.02744(17) Uani 1 1 d . . .
F10 F 0.12628(9) 1.04685(7) -0.06692(6) 0.0359(2) Uani 1 1 d . . .
F11 F 0.21774(11) 0.89510(9) -0.15359(6) 0.0438(2) Uani 1 1 d . . .
F12 F 0.32585(11) 0.68440(8) -0.04624(7) 0.0459(2) Uani 1 1 d . . .
F13 F 0.34064(9) 0.62530(6) 0.13878(6) 0.03194(18) Uani 1 1 d . . .
F14 F 0.41071(8) 0.93922(6) 0.14732(5) 0.02801(16) Uani 1 1 d . . .
F15 F 0.50613(10) 1.06014(7) 0.21581(7) 0.0413(2) Uani 1 1 d . . .
F16 F 0.45602(12) 1.04327(8) 0.40219(8) 0.0488(3) Uani 1 1 d . . .
F17 F 0.30688(10) 0.89487(8) 0.51933(6) 0.0406(2) Uani 1 1 d . . .
F18 F 0.20133(8) 0.77664(7) 0.45010(5) 0.02839(17) Uani 1 1 d . . .
F19 F 0.12269(8) 0.58957(7) 0.42630(6) 0.03030(17) Uani 1 1 d . . .
F20 F 0.26497(10) 0.39879(8) 0.52356(7) 0.0438(2) Uani 1 1 d . . .
F21 F 0.52972(10) 0.34438(7) 0.47911(7) 0.0447(2) Uani 1 1 d . . .
F22 F 0.64837(8) 0.49007(7) 0.33203(7) 0.0388(2) Uani 1 1 d . . .
F23 F 0.50681(8) 0.68604(6) 0.23184(6) 0.02859(17) Uani 1 1 d . . .

loop_
_atom_site_aniso_label
_atom_site_aniso_U_11
_atom_site_aniso_U_22
_atom_site_aniso_U_33
_atom_site_aniso_U_23
_atom_site_aniso_U_13
_atom_site_aniso_U_12
S 0.0470(2) 0.02632(16) 0.02255(15) -0.00947(13) 0.00362(14) -0.00338(14)
Si1 0.0379(2) 0.02638(18) 0.02142(17) -0.00785(14) 0.00196(15) -0.00620(15)
Si2 0.0454(2) 0.02616(19) 0.02667(19) -0.00810(15) 0.00371(17) -0.00412(16)
O1 0.0453(6) 0.0334(5) 0.0244(5) -0.0132(4) -0.0006(4) -0.0020(4)
O2 0.0580(7) 0.0317(5) 0.0306(5) -0.0101(4) 0.0130(5) -0.0061(5)
O3 0.0618(8) 0.0344(6) 0.0344(6) -0.0089(5) 0.0037(5) 0.0067(5)
F1 0.0678(8) 0.0520(7) 0.0815(9) -0.0351(6) 0.0235(7) -0.0268(6)
F2 0.0841(9) 0.0438(6) 0.1111(11) -0.0253(7) -0.0520(8) -0.0028(6)
F3 0.1118(11) 0.0580(7) 0.0558(7) -0.0362(6) 0.0013(7) -0.0353(7)
C1 0.0667(12) 0.0315(8) 0.0517(10) -0.0201(7) -0.0055(9) -0.0125(8)
C2 0.0847(14) 0.0312(8) 0.0321(8) -0.0089(6) 0.0064(8) -0.0172(8)
C3 0.0403(8) 0.0304(7) 0.0296(7) -0.0116(6) 0.0045(6) -0.0071(6)
C4 0.0386(9) 0.0556(10) 0.0434(9) -0.0195(8) -0.0035(7) -0.0031(8)
C5 0.0544(11) 0.0389(8) 0.0306(7) -0.0037(6) 0.0082(7) 0.0024(7)
C6 0.0840(15) 0.0387(9) 0.0585(11) -0.0277(9) 0.0281(11) -0.0172(9)
C7 0.0658(14) 0.0754(15) 0.0613(13) -0.0168(12) -0.0149(11) -0.0157(12)
B 0.0194(6) 0.0165(5) 0.0165(5) -0.0049(4) -0.0013(4) -0.0027(4)
C8 0.0190(5) 0.0208(5) 0.0165(5) -0.0047(4) -0.0016(4) -0.0025(4)
C9 0.0236(6) 0.0234(6) 0.0192(5) -0.0074(4) -0.0031(4) -0.0014(4)
C10 0.0224(6) 0.0287(6) 0.0211(6) -0.0060(5) -0.0015(5) 0.0046(5)
C11 0.0165(6) 0.0345(7) 0.0274(6) -0.0024(5) -0.0025(5) -0.0023(5)
C12 0.0249(6) 0.0272(6) 0.0258(6) -0.0035(5) -0.0053(5) -0.0085(5)
C13 0.0224(6) 0.0208(5) 0.0201(5) -0.0047(4) -0.0023(4) -0.0032(4)
C14 0.0191(5) 0.0196(5) 0.0181(5) -0.0054(4) -0.0007(4) -0.0048(4)
C15 0.0221(6) 0.0211(5) 0.0206(5) -0.0066(4) -0.0018(4) -0.0041(4)
C16 0.0264(6) 0.0250(6) 0.0213(6) -0.0009(5) -0.0045(5) -0.0066(5)
C17 0.0341(7) 0.0376(7) 0.0163(5) -0.0067(5) -0.0010(5) -0.0124(6)
C18 0.0334(7) 0.0325(7) 0.0234(6) -0.0150(5) 0.0032(5) -0.0079(5)
C19 0.0256(6) 0.0204(5) 0.0213(5) -0.0065(4) -0.0010(5) -0.0030(4)
C20 0.0191(5) 0.0180(5) 0.0216(5) -0.0071(4) -0.0039(4) 0.0005(4)
C21 0.0210(6) 0.0213(5) 0.0247(6) -0.0082(5) -0.0041(5) -0.0011(4)
C22 0.0253(6) 0.0202(6) 0.0377(7) -0.0075(5) -0.0058(5) -0.0052(5)
C23 0.0340(7) 0.0269(6) 0.0411(8) -0.0177(6) -0.0148(6) -0.0021(5)
C24 0.0318(7) 0.0282(6) 0.0263(6) -0.0134(5) -0.0093(5) 0.0022(5)
C25 0.0216(6) 0.0223(6) 0.0230(6) -0.0079(5) -0.0041(4) -0.0001(4)
C26 0.0208(6) 0.0175(5) 0.0177(5) -0.0060(4) -0.0029(4) -0.0023(4)
C27 0.0234(6) 0.0229(6) 0.0186(5) -0.0057(4) -0.0012(4) -0.0041(4)
C28 0.0354(7) 0.0230(6) 0.0198(6) 0.0004(5) -0.0034(5) -0.0075(5)
C29 0.0343(7) 0.0194(6) 0.0273(6) -0.0024(5) -0.0120(5) 0.0014(5)
C30 0.0214(6) 0.0246(6) 0.0285(6) -0.0082(5) -0.0057(5) 0.0002(5)
C31 0.0229(6) 0.0199(5) 0.0213(5) -0.0051(4) -0.0021(4) -0.0047(4)
F4 0.0279(4) 0.0273(4) 0.0354(4) -0.0176(3) -0.0039(3) 0.0004(3)
F5 0.0273(4) 0.0414(5) 0.0375(5) -0.0173(4) 0.0000(3) 0.0094(4)
F6 0.0164(4) 0.0498(6) 0.0560(6) -0.0113(5) -0.0023(4) -0.0029(4)
F7 0.0290(4) 0.0389(5) 0.0518(5) -0.0145(4) -0.0074(4) -0.0148(4)
F8 0.0264(4) 0.0239(4) 0.0332(4) -0.0134(3) -0.0009(3) -0.0057(3)
F9 0.0335(4) 0.0189(3) 0.0270(4) -0.0074(3) -0.0051(3) 0.0012(3)
F10 0.0440(5) 0.0282(4) 0.0258(4) 0.0030(3) -0.0114(3) -0.0038(4)
F11 0.0619(6) 0.0519(6) 0.0166(4) -0.0081(4) -0.0046(4) -0.0141(5)
F12 0.0681(7) 0.0438(5) 0.0308(4) -0.0246(4) 0.0019(4) -0.0035(5)
F13 0.0455(5) 0.0200(4) 0.0278(4) -0.0098(3) -0.0035(3) 0.0019(3)
F14 0.0310(4) 0.0286(4) 0.0245(4) -0.0076(3) 0.0032(3) -0.0118(3)
F15 0.0438(5) 0.0343(5) 0.0501(5) -0.0107(4) -0.0035(4) -0.0225(4)
F16 0.0647(7) 0.0439(5) 0.0540(6) -0.0254(5) -0.0181(5) -0.0198(5)
F17 0.0541(6) 0.0460(5) 0.0284(4) -0.0208(4) -0.0096(4) -0.0057(4)
F18 0.0314(4) 0.0318(4) 0.0209(3) -0.0086(3) 0.0006(3) -0.0064(3)
F19 0.0248(4) 0.0322(4) 0.0245(4) -0.0016(3) 0.0051(3) -0.0052(3)
F20 0.0482(6) 0.0322(5) 0.0319(4) 0.0112(4) 0.0007(4) -0.0105(4)
F21 0.0451(5) 0.0259(4) 0.0455(5) 0.0046(4) -0.0162(4) 0.0062(4)
F22 0.0215(4) 0.0353(5) 0.0495(5) -0.0084(4) -0.0044(4) 0.0046(3)
F23 0.0222(4) 0.0261(4) 0.0305(4) -0.0025(3) 0.0030(3) -0.0065(3)

loop_
_atom_type_symbol
_atom_type_description
_atom_type_scat_dispersion_real
_atom_type_scat_dispersion_imag
_atom_type_scat_source
C C 0.0033 0.0016 'International Tables Vol C Tables 4.2.6.8 and 6.1.1.4'
H H 0.0000 0.0000 'International Tables Vol C Tables 4.2.6.8 and 6.1.1.4'
B B 0.0013 0.0007 'International Tables Vol C Tables 4.2.6.8 and 6.1.1.4'
O O 0.0106 0.0060 'International Tables Vol C Tables 4.2.6.8 and 6.1.1.4'
F F 0.0171 0.0103 'International Tables Vol C Tables 4.2.6.8 and 6.1.1.4'
Si Si 0.0817 0.0704 'International Tables Vol C Tables 4.2.6.8 and 6.1.1.4'
S S 0.1246 0.1234 'International Tables Vol C Tables 4.2.6.8 and 6.1.1.4'

loop_
_geom_angle_atom_site_label_1
_geom_angle_atom_site_label_2
_geom_angle_atom_site_label_3
_geom_angle
_geom_angle_site_symmetry_1
_geom_angle_site_symmetry_3
_geom_angle_publ_flag
O3 S O1 116.77(8) . . ?
O3 S O2 116.76(8) . . ?
O1 S O2 106.64(8) . . ?
O3 S C1 109.95(9) . . ?
O1 S C1 101.89(8) . . ?
O2 S C1 102.98(9) . . ?
O1 Si1 C3 99.67(6) . . ?
O1 Si1 C4 102.33(7) . . ?
C3 Si1 C4 115.91(9) . . ?
O1 Si1 C2 104.08(7) . . ?
C3 Si1 C2 115.65(9) . . ?
C4 Si1 C2 115.76(10) . . ?
C6 Si2 C5 117.16(11) . . ?
C6 Si2 O2 105.66(8) . . ?
C5 Si2 O2 97.95(8) . . ?
C6 Si2 C7 114.58(13) . . ?
C5 Si2 C7 114.32(12) . . ?
O2 Si2 C7 104.26(11) . . ?
S O1 Si1 132.16(7) . . ?
S O2 Si2 135.01(8) . . ?
F2 C1 F1 110.10(18) . . ?
F2 C1 F3 111.15(17) . . ?
F1 C1 F3 109.74(15) . . ?
F2 C1 S 110.41(13) . . ?
F1 C1 S 108.30(14) . . ?
F3 C1 S 107.06(15) . . ?
Si1 C2 H2A 109.5 . . ?
Si1 C2 H2B 109.5 . . ?
H2A C2 H2B 109.5 . . ?
Si1 C2 H2C 109.5 . . ?
H2A C2 H2C 109.5 . . ?
H2B C2 H2C 109.5 . . ?
Si1 C3 H3A 109.5 . . ?
Si1 C3 H3B 109.5 . . ?
H3A C3 H3B 109.5 . . ?
Si1 C3 H3C 109.5 . . ?
H3A C3 H3C 109.5 . . ?
H3B C3 H3C 109.5 . . ?
Si1 C4 H4A 109.5 . . ?
Si1 C4 H4B 109.5 . . ?
H4A C4 H4B 109.5 . . ?
Si1 C4 H4C 109.5 . . ?
H4A C4 H4C 109.5 . . ?
H4B C4 H4C 109.5 . . ?
Si2 C5 H5A 109.5 . . ?
Si2 C5 H5B 109.5 . . ?
H5A C5 H5B 109.5 . . ?
Si2 C5 H5C 109.5 . . ?
H5A C5 H5C 109.5 . . ?
H5B C5 H5C 109.5 . . ?
Si2 C6 H6A 109.5 . . ?
Si2 C6 H6B 109.5 . . ?
H6A C6 H6B 109.5 . . ?
Si2 C6 H6C 109.5 . . ?
H6A C6 H6C 109.5 . . ?
H6B C6 H6C 109.5 . . ?
Si2 C7 H7A 109.5 . . ?
Si2 C7 H7B 109.5 . . ?
H7A C7 H7B 109.5 . . ?
Si2 C7 H7C 109.5 . . ?
H7A C7 H7C 109.5 . . ?
H7B C7 H7C 109.5 . . ?
C20 B C8 113.44(10) . . ?
C20 B C26 103.22(10) . . ?
C8 B C26 111.98(10) . . ?
C20 B C14 113.28(10) . . ?
C8 B C14 100.98(9) . . ?
C26 B C14 114.37(9) . . ?
C13 C8 C9 112.99(12) . . ?
C13 C8 B 118.51(10) . . ?
C9 C8 B 128.33(11) . . ?
F4 C9 C10 114.84(11) . . ?
F4 C9 C8 120.98(12) . . ?
C10 C9 C8 124.18(12) . . ?
F5 C10 C11 119.72(12) . . ?
F5 C10 C9 120.72(13) . . ?
C11 C10 C9 119.55(12) . . ?
F6 C11 C12 120.29(13) . . ?
F6 C11 C10 120.87(13) . . ?
C12 C11 C10 118.84(12) . . ?
F7 C12 C13 120.67(12) . . ?
F7 C12 C11 119.93(13) . . ?
C13 C12 C11 119.40(13) . . ?
F8 C13 C12 115.96(11) . . ?
F8 C13 C8 119.09(11) . . ?
C12 C13 C8 124.94(12) . . ?
C19 C14 C15 112.92(11) . . ?
C19 C14 B 127.36(11) . . ?
C15 C14 B 119.18(10) . . ?
F9 C15 C16 115.64(11) . . ?
F9 C15 C14 119.44(11) . . ?
C16 C15 C14 124.91(12) . . ?
F10 C16 C17 120.06(12) . . ?
F10 C16 C15 120.66(12) . . ?
C17 C16 C15 119.27(12) . . ?
F11 C17 C18 120.66(13) . . ?
F11 C17 C16 120.54(13) . . ?
C18 C17 C16 118.78(12) . . ?
F12 C18 C17 119.95(12) . . ?
F12 C18 C19 120.07(13) . . ?
C17 C18 C19 119.97(12) . . ?
F13 C19 C18 114.64(11) . . ?
F13 C19 C14 121.20(11) . . ?
C18 C19 C14 124.14(12) . . ?
C21 C20 C25 113.17(11) . . ?
C21 C20 B 127.22(11) . . ?
C25 C20 B 119.47(11) . . ?
F14 C21 C22 114.56(12) . . ?
F14 C21 C20 121.09(11) . . ?
C22 C21 C20 124.33(13) . . ?
F15 C22 C23 120.32(12) . . ?
F15 C22 C21 120.01(13) . . ?
C23 C22 C21 119.63(13) . . ?
F16 C23 C22 120.35(14) . . ?
F16 C23 C24 120.72(14) . . ?
C22 C23 C24 118.93(12) . . ?
F17 C24 C23 120.20(12) . . ?
F17 C24 C25 120.41(13) . . ?
C23 C24 C25 119.38(13) . . ?
F18 C25 C24 116.16(12) . . ?
F18 C25 C20 119.37(11) . . ?
C24 C25 C20 124.46(13) . . ?
C27 C26 C31 113.46(11) . . ?
C27 C26 B 126.61(11) . . ?
C31 C26 B 119.62(11) . . ?
F19 C27 C26 121.66(11) . . ?
F19 C27 C28 114.31(11) . . ?
C26 C27 C28 124.03(12) . . ?
F20 C28 C29 120.01(12) . . ?
F20 C28 C27 120.28(13) . . ?
C29 C28 C27 119.70(12) . . ?
F21 C29 C28 120.58(13) . . ?
F21 C29 C30 120.35(13) . . ?
C28 C29 C30 119.06(12) . . ?
F22 C30 C29 119.60(12) . . ?
F22 C30 C31 121.06(12) . . ?
C29 C30 C31 119.34(12) . . ?
F23 C31 C30 116.35(12) . . ?
F23 C31 C26 119.27(11) . . ?
C30 C31 C26 124.37(12) . . ?

loop_
_geom_bond_atom_site_label_1
_geom_bond_atom_site_label_2
_geom_bond_distance
_geom_bond_site_symmetry_2
_geom_bond_publ_flag
S O3 1.4109(13) . ?
S O1 1.4769(12) . ?
S O2 1.4774(13) . ?
S C1 1.830(2) . ?
Si1 O1 1.8131(15) . ?
Si1 C3 1.8249(17) . ?
Si1 C4 1.833(2) . ?
Si1 C2 1.835(2) . ?
Si2 C6 1.818(2) . ?
Si2 C5 1.8204(18) . ?
Si2 O2 1.8240(14) . ?
Si2 C7 1.834(3) . ?
F1 C1 1.311(2) . ?
F2 C1 1.298(2) . ?
F3 C1 1.313(2) . ?
C2 H2A 0.9800 . ?
C2 H2B 0.9800 . ?
C2 H2C 0.9800 . ?
C3 H3A 0.9800 . ?
C3 H3B 0.9800 . ?
C3 H3C 0.9800 . ?
C4 H4A 0.9800 . ?
C4 H4B 0.9800 . ?
C4 H4C 0.9800 . ?
C5 H5A 0.9800 . ?
C5 H5B 0.9800 . ?
C5 H5C 0.9800 . ?
C6 H6A 0.9800 . ?
C6 H6B 0.9800 . ?
C6 H6C 0.9800 . ?
C7 H7A 0.9800 . ?
C7 H7B 0.9800 . ?
C7 H7C 0.9800 . ?
B C20 1.6443(19) . ?
B C8 1.651(2) . ?
B C26 1.6543(18) . ?
B C14 1.657(2) . ?
C8 C13 1.3871(18) . ?
C8 C9 1.3882(17) . ?
C9 F4 1.3524(16) . ?
C9 C10 1.383(2) . ?
C10 F5 1.3399(16) . ?
C10 C11 1.375(2) . ?
C11 F6 1.3363(17) . ?
C11 C12 1.374(2) . ?
C12 F7 1.3444(17) . ?
C12 C13 1.373(2) . ?
C13 F8 1.3567(15) . ?
C14 C19 1.3868(17) . ?
C14 C15 1.3915(17) . ?
C15 F9 1.3523(15) . ?
C15 C16 1.3783(19) . ?
C16 F10 1.3414(16) . ?
C16 C17 1.376(2) . ?
C17 F11 1.3369(17) . ?
C17 C18 1.370(2) . ?
C18 F12 1.3439(16) . ?
C18 C19 1.3851(19) . ?
C19 F13 1.3458(16) . ?
C20 C21 1.3847(19) . ?
C20 C25 1.3931(19) . ?
C21 F14 1.3510(16) . ?
C21 C22 1.3820(19) . ?
C22 F15 1.3408(17) . ?
C22 C23 1.373(2) . ?
C23 F16 1.3374(16) . ?
C23 C24 1.376(2) . ?
C24 F17 1.3418(17) . ?
C24 C25 1.3785(19) . ?
C25 F18 1.3502(16) . ?
C26 C27 1.3837(18) . ?
C26 C31 1.3905(19) . ?
C27 F19 1.3502(16) . ?
C27 C28 1.3856(18) . ?
C28 F20 1.3428(17) . ?
C28 C29 1.371(2) . ?
C29 F21 1.3388(15) . ?
C29 C30 1.373(2) . ?
C30 F22 1.3435(17) . ?
C30 C31 1.3809(18) . ?
C31 F23 1.3474(15) . ?

loop_
_geom_torsion_atom_site_label_1
_geom_torsion_atom_site_label_2
_geom_torsion_atom_site_label_3
_geom_torsion_atom_site_label_4
_geom_torsion
_geom_torsion_site_symmetry_1
_geom_torsion_site_symmetry_2
_geom_torsion_site_symmetry_3
_geom_torsion_site_symmetry_4
_geom_torsion_publ_flag
O3 S O1 Si1 3.63(14) . . . . ?
O2 S O1 Si1 -128.98(11) . . . . ?
C1 S O1 Si1 123.41(11) . . . . ?
C3 Si1 O1 S -176.83(10) . . . . ?
C4 Si1 O1 S 63.76(13) . . . . ?
C2 Si1 O1 S -57.13(13) . . . . ?
O3 S O2 Si2 6.19(15) . . . . ?
O1 S O2 Si2 138.81(11) . . . . ?
C1 S O2 Si2 -114.36(13) . . . . ?
C6 Si2 O2 S 48.10(16) . . . . ?
C5 Si2 O2 S 169.29(13) . . . . ?
C7 Si2 O2 S -73.03(15) . . . . ?
O3 S C1 F2 -177.53(14) . . . . ?
O1 S C1 F2 57.99(16) . . . . ?
O2 S C1 F2 -52.42(16) . . . . ?
O3 S C1 F1 61.86(13) . . . . ?
O1 S C1 F1 -62.61(13) . . . . ?
O2 S C1 F1 -173.02(11) . . . . ?
O3 S C1 F3 -56.41(15) . . . . ?
O1 S C1 F3 179.12(12) . . . . ?
O2 S C1 F3 68.71(14) . . . . ?
C20 B C8 C13 -174.00(10) . . . . ?
C26 B C8 C13 -57.65(14) . . . . ?
C14 B C8 C13 64.46(13) . . . . ?
C20 B C8 C9 11.06(16) . . . . ?
C26 B C8 C9 127.41(13) . . . . ?
C14 B C8 C9 -110.47(13) . . . . ?
C13 C8 C9 F4 -176.61(10) . . . . ?
B C8 C9 F4 -1.44(18) . . . . ?
C13 C8 C9 C10 3.56(17) . . . . ?
B C8 C9 C10 178.73(11) . . . . ?
F4 C9 C10 F5 -1.97(17) . . . . ?
C8 C9 C10 F5 177.87(11) . . . . ?
F4 C9 C10 C11 177.32(11) . . . . ?
C8 C9 C10 C11 -2.84(19) . . . . ?
F5 C10 C11 F6 -0.08(19) . . . . ?
C9 C10 C11 F6 -179.37(12) . . . . ?
F5 C10 C11 C12 179.39(12) . . . . ?
C9 C10 C11 C12 0.10(19) . . . . ?
F6 C11 C12 F7 0.96(19) . . . . ?
C10 C11 C12 F7 -178.52(12) . . . . ?
F6 C11 C12 C13 -179.03(12) . . . . ?
C10 C11 C12 C13 1.49(19) . . . . ?
F7 C12 C13 F8 -1.24(17) . . . . ?
C11 C12 C13 F8 178.74(11) . . . . ?
F7 C12 C13 C8 179.45(12) . . . . ?
C11 C12 C13 C8 -0.6(2) . . . . ?
C9 C8 C13 F8 178.85(10) . . . . ?
B C8 C13 F8 3.17(16) . . . . ?
C9 C8 C13 C12 -1.86(18) . . . . ?
B C8 C13 C12 -177.54(11) . . . . ?
C20 B C14 C19 131.06(13) . . . . ?
C8 B C14 C19 -107.30(14) . . . . ?
C26 B C14 C19 13.13(17) . . . . ?
C20 B C14 C15 -58.02(15) . . . . ?
C8 B C14 C15 63.62(13) . . . . ?
C26 B C14 C15 -175.95(11) . . . . ?
C19 C14 C15 F9 178.57(11) . . . . ?
B C14 C15 F9 6.39(17) . . . . ?
C19 C14 C15 C16 -0.69(19) . . . . ?
B C14 C15 C16 -172.86(12) . . . . ?
F9 C15 C16 F10 0.70(18) . . . . ?
C14 C15 C16 F10 179.98(12) . . . . ?
F9 C15 C16 C17 -178.46(12) . . . . ?
C14 C15 C16 C17 0.8(2) . . . . ?
F10 C16 C17 F11 -1.2(2) . . . . ?
C15 C16 C17 F11 178.01(12) . . . . ?
F10 C16 C17 C18 -179.46(13) . . . . ?
C15 C16 C17 C18 -0.3(2) . . . . ?
F11 C17 C18 F12 0.5(2) . . . . ?
C16 C17 C18 F12 178.80(13) . . . . ?
F11 C17 C18 C19 -178.57(13) . . . . ?
C16 C17 C18 C19 -0.3(2) . . . . ?
F12 C18 C19 F13 -0.24(19) . . . . ?
C17 C18 C19 F13 178.83(13) . . . . ?
F12 C18 C19 C14 -178.69(13) . . . . ?
C17 C18 C19 C14 0.4(2) . . . . ?
C15 C14 C19 F13 -178.27(11) . . . . ?
B C14 C19 F13 -6.9(2) . . . . ?
C15 C14 C19 C18 0.08(19) . . . . ?
B C14 C19 C18 171.48(12) . . . . ?
C8 B C20 C21 -125.98(12) . . . . ?
C26 B C20 C21 112.62(13) . . . . ?
C14 B C20 C21 -11.61(16) . . . . ?
C8 B C20 C25 58.51(14) . . . . ?
C26 B C20 C25 -62.88(13) . . . . ?
C14 B C20 C25 172.88(10) . . . . ?
C25 C20 C21 F14 175.16(10) . . . . ?
B C20 C21 F14 -0.59(18) . . . . ?
C25 C20 C21 C22 -3.52(17) . . . . ?
B C20 C21 C22 -179.26(12) . . . . ?
F14 C21 C22 F15 1.26(17) . . . . ?
C20 C21 C22 F15 -179.99(11) . . . . ?
F14 C21 C22 C23 -176.43(12) . . . . ?
C20 C21 C22 C23 2.3(2) . . . . ?
F15 C22 C23 F16 2.3(2) . . . . ?
C21 C22 C23 F16 179.95(12) . . . . ?
F15 C22 C23 C24 -177.17(12) . . . . ?
C21 C22 C23 C24 0.5(2) . . . . ?
F16 C23 C24 F17 -0.3(2) . . . . ?
C22 C23 C24 F17 179.16(12) . . . . ?
F16 C23 C24 C25 178.82(12) . . . . ?
C22 C23 C24 C25 -1.7(2) . . . . ?
F17 C24 C25 F18 0.58(18) . . . . ?
C23 C24 C25 F18 -178.52(11) . . . . ?
F17 C24 C25 C20 179.42(11) . . . . ?
C23 C24 C25 C20 0.3(2) . . . . ?
C21 C20 C25 F18 -179.00(10) . . . . ?
B C20 C25 F18 -2.89(16) . . . . ?
C21 C20 C25 C24 2.18(18) . . . . ?
B C20 C25 C24 178.29(11) . . . . ?
C20 B C26 C27 107.10(13) . . . . ?
C8 B C26 C27 -15.27(16) . . . . ?
C14 B C26 C27 -129.38(12) . . . . ?
C20 B C26 C31 -66.17(13) . . . . ?
C8 B C26 C31 171.45(10) . . . . ?
C14 B C26 C31 57.35(14) . . . . ?
C31 C26 C27 F19 178.08(11) . . . . ?
B C26 C27 F19 4.45(18) . . . . ?
C31 C26 C27 C28 -1.62(18) . . . . ?
B C26 C27 C28 -175.25(12) . . . . ?
F19 C27 C28 F20 1.30(18) . . . . ?
C26 C27 C28 F20 -178.98(12) . . . . ?
F19 C27 C28 C29 -179.64(12) . . . . ?
C26 C27 C28 C29 0.1(2) . . . . ?
F20 C28 C29 F21 -0.1(2) . . . . ?
C27 C28 C29 F21 -179.16(12) . . . . ?
F20 C28 C29 C30 -179.93(13) . . . . ?
C27 C28 C29 C30 1.0(2) . . . . ?
F21 C29 C30 F22 0.3(2) . . . . ?
C28 C29 C30 F22 -179.86(12) . . . . ?
F21 C29 C30 C31 179.74(12) . . . . ?
C28 C29 C30 C31 -0.4(2) . . . . ?
F22 C30 C31 F23 -0.98(18) . . . . ?
C29 C30 C31 F23 179.60(11) . . . . ?
F22 C30 C31 C26 178.11(12) . . . . ?
C29 C30 C31 C26 -1.3(2) . . . . ?
C27 C26 C31 F23 -178.69(10) . . . . ?
B C26 C31 F23 -4.57(16) . . . . ?
C27 C26 C31 C30 2.24(18) . . . . ?
B C26 C31 C30 176.36(11) . . . . ?

loop_
_cod_related_entry_id
_cod_related_entry_database
_cod_related_entry_code
1 ChemSpider 30653218
